data_4119703
loop_
_publ_author_name
'Sanyo M. Mathew'
'James T. Engle'
'Christopher J. Ziegler'
'C. Scott Hartley'

_publ_section_title
;
 The Role of Arene-Arene Interactions in the Folding of ortho-Phenylenes
;
_journal_name_full 'Journal of the American Chemical Society'
_journal_page_first 6714
_journal_page_last 6722
_journal_paper_doi 10.1021/ja4026006
_journal_volume 135
_journal_year 2013
_chemical_formula_sum 'C38 H24 F6'
_chemical_formula_weight 594.57
_chemical_name_systematic
; 
 ? 
;
_space_group_IT_number 14
_symmetry_cell_setting monoclinic
_symmetry_space_group_name_Hall '-P 2ybc'
_symmetry_space_group_name_H-M 'P 1 21/c 1'
_atom_sites_solution_hydrogens geom
_atom_sites_solution_primary direct
_atom_sites_solution_secondary difmap
_audit_creation_method SHELXL-97
_cell_angle_alpha 90.00
_cell_angle_beta 92.351(2)
_cell_angle_gamma 90.00
_cell_formula_units_Z 4
_cell_length_a 9.3688(2)
_cell_length_b 15.7662(4)
_cell_length_c 19.2029(6)
_cell_measurement_reflns_used 4380
_cell_measurement_temperature 100(2)
_cell_measurement_theta_max 65.77
_cell_measurement_theta_min 3.63
_cell_volume 2834.08(13)
_computing_cell_refinement 'Bruker SAINT'
_computing_data_collection 'Bruker APEX2'
_computing_data_reduction 'Bruker SAINT'
_computing_molecular_graphics 'Bruker SHELXTL'
_computing_publication_material 'Bruker SHELXTL'
_computing_structure_refinement 'SHELXL-97 (Sheldrick, 2008)'
_computing_structure_solution 'SHELXS-97 (Sheldrick, 2008)'
_diffrn_ambient_temperature 100(2)
_diffrn_measured_fraction_theta_full 0.950
_diffrn_measured_fraction_theta_max 0.950
_diffrn_measurement_device_type 'Bruker APEX-II CCD'
_diffrn_measurement_method '\f and \w scans'
_diffrn_radiation_monochromator graphite
_diffrn_radiation_source 'fine-focus sealed tube'
_diffrn_radiation_type CuK\a
_diffrn_radiation_wavelength 1.54178
_diffrn_reflns_av_R_equivalents 0.0466
_diffrn_reflns_av_sigmaI/netI 0.0409
_diffrn_reflns_limit_h_max 10
_diffrn_reflns_limit_h_min -10
_diffrn_reflns_limit_k_max 18
_diffrn_reflns_limit_k_min 0
_diffrn_reflns_limit_l_max 21
_diffrn_reflns_limit_l_min 0
_diffrn_reflns_number 8071
_diffrn_reflns_theta_full 61.99
_diffrn_reflns_theta_max 61.99
_diffrn_reflns_theta_min 3.63
_exptl_absorpt_coefficient_mu 0.906
_exptl_absorpt_correction_T_max 0.8761
_exptl_absorpt_correction_T_min 0.8276
_exptl_absorpt_correction_type multi-scan
_exptl_absorpt_process_details TWINABS
_exptl_crystal_colour colourless
_exptl_crystal_density_diffrn 1.393
_exptl_crystal_description block
_exptl_crystal_F_000 1224
_exptl_crystal_size_max 0.22
_exptl_crystal_size_mid 0.17
_exptl_crystal_size_min 0.15
_refine_diff_density_max 0.166
_refine_diff_density_min -0.201
_refine_diff_density_rms 0.046
_refine_ls_extinction_method none
_refine_ls_goodness_of_fit_ref 1.021
_refine_ls_hydrogen_treatment constr
_refine_ls_matrix_type full
_refine_ls_number_parameters 398
_refine_ls_number_reflns 4232
_refine_ls_number_restraints 0
_refine_ls_restrained_S_all 1.021
_refine_ls_R_factor_all 0.0499
_refine_ls_R_factor_gt 0.0389
_refine_ls_shift/su_max 0.001
_refine_ls_shift/su_mean 0.000
_refine_ls_structure_factor_coef Fsqd
_refine_ls_weighting_details 'calc w=1/[\s^2^(Fo^2^)+(0.0652P)^2^+0.0000P] where P=(Fo^2^+2Fc^2^)/3'
_refine_ls_weighting_scheme calc
_refine_ls_wR_factor_gt 0.0928
_refine_ls_wR_factor_ref 0.0982
_reflns_number_gt 3563
_reflns_number_total 4229
_reflns_threshold_expression >2sigma(I)
_cod_data_source_file ja4026006_si_002.cif
_cod_data_source_block p21c
_cod_database_code 4119703

loop_
_symmetry_equiv_pos_as_xyz
'x, y, z'
'-x, y+1/2, -z+1/2'
'-x, -y, -z'
'x, -y-1/2, z-1/2'

loop_
_atom_site_label
_atom_site_type_symbol
_atom_site_fract_x
_atom_site_fract_y
_atom_site_fract_z
_atom_site_U_iso_or_equiv
_atom_site_adp_type
_atom_site_occupancy
_atom_site_symmetry_multiplicity
_atom_site_calc_flag
_atom_site_refinement_flags
C1 C 0.3376(2) 0.41612(15) 0.05051(12) 0.0290(6) Uani 1 1 d .
C2 C 0.3379(2) 0.47008(13) 0.11363(11) 0.0227(5) Uani 1 1 d .
C3 C 0.4468(2) 0.52864(13) 0.12612(11) 0.0250(5) Uani 1 1 d .
H3 H 0.5229 0.5325 0.0950 0.030 Uiso 1 1 calc R
C4 C 0.4449(2) 0.58113(14) 0.18348(11) 0.0238(5) Uani 1 1 d .
H4 H 0.5200 0.6209 0.1915 0.029 Uiso 1 1 calc R
C5 C 0.3346(2) 0.57682(13) 0.22990(11) 0.0221(5) Uani 1 1 d .
C6 C 0.2253(2) 0.51799(13) 0.21625(11) 0.0239(5) Uani 1 1 d .
H6 H 0.1485 0.5143 0.2469 0.029 Uiso 1 1 calc R
C7 C 0.2270(2) 0.46557(13) 0.15926(11) 0.0240(5) Uani 1 1 d .
H7 H 0.1519 0.4259 0.1510 0.029 Uiso 1 1 calc R
C8 C 0.3395(2) 0.62849(14) 0.29494(11) 0.0210(5) Uani 1 1 d .
C9 C 0.3147(2) 0.58808(14) 0.35816(11) 0.0249(5) Uani 1 1 d .
H9 H 0.2833 0.5308 0.3576 0.030 Uiso 1 1 calc R
C10 C 0.3345(2) 0.62877(15) 0.42120(12) 0.0289(6) Uani 1 1 d .
H10 H 0.3164 0.5999 0.4633 0.035 Uiso 1 1 calc R
C11 C 0.3810(2) 0.71233(15) 0.42274(12) 0.0287(6) Uani 1 1 d .
H11 H 0.3983 0.7406 0.4660 0.034 Uiso 1 1 calc R
C12 C 0.4018(2) 0.75372(14) 0.36112(11) 0.0245(5) Uani 1 1 d .
H12 H 0.4321 0.8112 0.3626 0.029 Uiso 1 1 calc R
C13 C 0.3802(2) 0.71476(14) 0.29660(11) 0.0214(5) Uani 1 1 d .
C14 C 0.4071(2) 0.76525(13) 0.23276(11) 0.0208(5) Uani 1 1 d .
C15 C 0.5408(2) 0.80457(14) 0.22949(12) 0.0265(5) Uani 1 1 d .
H15 H 0.6064 0.8006 0.2684 0.032 Uiso 1 1 calc R
C16 C 0.5798(2) 0.84891(14) 0.17131(12) 0.0286(6) Uani 1 1 d .
H16 H 0.6718 0.8741 0.1701 0.034 Uiso 1 1 calc R
C17 C 0.4847(2) 0.85654(14) 0.11482(11) 0.0280(5) Uani 1 1 d .
H17 H 0.5108 0.8866 0.0744 0.034 Uiso 1 1 calc R
C18 C 0.3514(2) 0.82008(13) 0.11780(11) 0.0244(5) Uani 1 1 d .
H18 H 0.2859 0.8263 0.0791 0.029 Uiso 1 1 calc R
C19 C 0.3091(2) 0.77426(13) 0.17577(11) 0.0198(5) Uani 1 1 d .
C20 C 0.1619(2) 0.73634(13) 0.17117(11) 0.0207(5) Uani 1 1 d .
C21 C 0.1261(2) 0.68801(14) 0.11225(11) 0.0238(5) Uani 1 1 d .
H21 H 0.1966 0.6785 0.0790 0.029 Uiso 1 1 calc R
C22 C -0.0080(2) 0.65353(14) 0.10051(11) 0.0273(5) Uani 1 1 d .
H22 H -0.0291 0.6208 0.0598 0.033 Uiso 1 1 calc R
C23 C -0.1114(2) 0.66713(14) 0.14860(12) 0.0284(6) Uani 1 1 d .
H23 H -0.2046 0.6443 0.1410 0.034 Uiso 1 1 calc R
C24 C -0.0783(2) 0.71387(14) 0.20751(11) 0.0260(5) Uani 1 1 d .
H24 H -0.1494 0.7218 0.2408 0.031 Uiso 1 1 calc R
C25 C 0.0569(2) 0.75017(13) 0.22012(11) 0.0213(5) Uani 1 1 d .
C26 C 0.0786(2) 0.80084(14) 0.28540(11) 0.0222(5) Uani 1 1 d .
C27 C 0.0465(2) 0.76232(14) 0.34822(12) 0.0247(5) Uani 1 1 d .
H27 H 0.0101 0.7061 0.3475 0.030 Uiso 1 1 calc R
C28 C 0.0656(2) 0.80311(14) 0.41135(12) 0.0275(5) Uani 1 1 d .
H28 H 0.0419 0.7754 0.4532 0.033 Uiso 1 1 calc R
C29 C 0.1196(2) 0.88459(14) 0.41329(12) 0.0283(6) Uani 1 1 d .
H29 H 0.1356 0.9129 0.4566 0.034 Uiso 1 1 calc R
C30 C 0.1502(2) 0.92469(14) 0.35162(11) 0.0258(5) Uani 1 1 d .
H30 H 0.1873 0.9808 0.3534 0.031 Uiso 1 1 calc R
C31 C 0.1283(2) 0.88560(13) 0.28697(11) 0.0227(5) Uani 1 1 d .
C32 C 0.1497(2) 0.93650(13) 0.22313(11) 0.0228(5) Uani 1 1 d .
C33 C 0.2686(2) 0.98926(14) 0.21895(11) 0.0259(5) Uani 1 1 d .
H33 H 0.3394 0.9889 0.2558 0.031 Uiso 1 1 calc R
C34 C 0.2857(2) 1.04178(14) 0.16266(12) 0.0277(6) Uani 1 1 d .
H34 H 0.3683 1.0766 0.1606 0.033 Uiso 1 1 calc R
C35 C 0.1820(2) 1.04386(13) 0.10872(11) 0.0242(5) Uani 1 1 d .
C36 C 0.0638(2) 0.99165(14) 0.11166(11) 0.0258(5) Uani 1 1 d .
H36 H -0.0070 0.9924 0.0748 0.031 Uiso 1 1 calc R
C37 C 0.0482(2) 0.93852(13) 0.16788(11) 0.0240(5) Uani 1 1 d .
H37 H -0.0331 0.9026 0.1690 0.029 Uiso 1 1 calc R
C38 C 0.2003(2) 1.09893(14) 0.04707(12) 0.0308(6) Uani 1 1 d .
F1 F 0.26701(14) 0.45166(8) -0.00471(7) 0.0383(4) Uani 1 1 d .
F2 F 0.46958(13) 0.39964(8) 0.02892(6) 0.0345(3) Uani 1 1 d .
F3 F 0.27561(16) 0.34057(8) 0.05990(8) 0.0447(4) Uani 1 1 d .
F4 F 0.25899(16) 1.05727(8) -0.00624(7) 0.0489(4) Uani 1 1 d .
F5 F 0.07588(14) 1.12874(9) 0.01998(7) 0.0427(4) Uani 1 1 d .
F6 F 0.28301(17) 1.16602(8) 0.06027(8) 0.0529(4) Uani 1 1 d .

loop_
_atom_site_aniso_label
_atom_site_aniso_U_11
_atom_site_aniso_U_22
_atom_site_aniso_U_33
_atom_site_aniso_U_23
_atom_site_aniso_U_13
_atom_site_aniso_U_12
C1 0.0299(13) 0.0249(14) 0.0322(14) 0.0029(12) -0.0001(10) 0.0032(10)
C2 0.0250(12) 0.0191(13) 0.0238(12) 0.0017(10) -0.0029(9) 0.0040(9)
C3 0.0235(12) 0.0273(14) 0.0243(12) 0.0029(11) 0.0037(9) 0.0041(10)
C4 0.0214(12) 0.0230(13) 0.0269(13) 0.0040(11) -0.0015(9) 0.0002(9)
C5 0.0224(11) 0.0215(13) 0.0221(12) 0.0029(10) -0.0011(9) 0.0017(9)
C6 0.0233(12) 0.0212(13) 0.0273(13) 0.0032(11) 0.0032(9) 0.0008(9)
C7 0.0238(12) 0.0206(13) 0.0275(13) 0.0013(11) -0.0012(9) -0.0020(9)
C8 0.0174(11) 0.0215(13) 0.0241(12) 0.0007(10) -0.0012(9) -0.0001(9)
C9 0.0269(12) 0.0170(13) 0.0310(14) 0.0023(11) 0.0017(10) -0.0019(9)
C10 0.0346(13) 0.0280(14) 0.0242(13) 0.0032(11) -0.0001(10) 0.0005(11)
C11 0.0328(13) 0.0292(15) 0.0239(13) -0.0045(12) -0.0021(10) 0.0006(10)
C12 0.0229(11) 0.0215(13) 0.0287(14) -0.0004(11) -0.0019(9) -0.0013(10)
C13 0.0153(11) 0.0240(13) 0.0248(12) -0.0011(11) -0.0009(8) -0.0003(9)
C14 0.0229(11) 0.0167(13) 0.0230(13) -0.0030(10) 0.0036(9) -0.0005(9)
C15 0.0219(12) 0.0234(14) 0.0342(14) -0.0017(11) -0.0002(10) -0.0021(10)
C16 0.0207(12) 0.0272(14) 0.0385(14) 0.0011(12) 0.0070(10) -0.0054(10)
C17 0.0295(12) 0.0264(14) 0.0288(13) 0.0048(12) 0.0090(10) -0.0017(10)
C18 0.0252(12) 0.0252(14) 0.0230(12) -0.0007(11) 0.0027(9) 0.0028(10)
C19 0.0228(11) 0.0156(13) 0.0212(12) -0.0032(10) 0.0044(9) -0.0004(9)
C20 0.0234(11) 0.0162(13) 0.0224(12) 0.0025(10) 0.0002(9) -0.0011(9)
C21 0.0267(12) 0.0240(13) 0.0206(12) 0.0014(11) 0.0005(9) 0.0007(10)
C22 0.0334(13) 0.0250(14) 0.0229(12) -0.0023(11) -0.0037(10) -0.0032(10)
C23 0.0232(12) 0.0261(14) 0.0357(14) 0.0005(12) -0.0028(10) -0.0051(10)
C24 0.0232(12) 0.0243(14) 0.0307(13) -0.0023(12) 0.0049(10) -0.0025(9)
C25 0.0229(12) 0.0169(13) 0.0243(12) 0.0014(10) 0.0022(9) -0.0004(9)
C26 0.0173(11) 0.0221(13) 0.0273(13) -0.0028(11) 0.0025(9) -0.0003(9)
C27 0.0221(12) 0.0226(14) 0.0296(13) -0.0012(11) 0.0049(9) -0.0005(9)
C28 0.0299(12) 0.0276(15) 0.0253(13) 0.0000(12) 0.0041(10) 0.0006(11)
C29 0.0310(13) 0.0271(14) 0.0268(13) -0.0092(11) 0.0006(10) 0.0007(10)
C30 0.0271(12) 0.0186(13) 0.0317(14) -0.0043(12) 0.0022(10) -0.0022(10)
C31 0.0183(11) 0.0236(13) 0.0264(12) -0.0023(11) 0.0026(9) 0.0022(10)
C32 0.0221(12) 0.0182(13) 0.0283(13) -0.0027(11) 0.0034(9) 0.0049(9)
C33 0.0251(12) 0.0233(13) 0.0290(13) -0.0010(11) -0.0015(9) -0.0014(10)
C34 0.0243(13) 0.0192(14) 0.0399(15) -0.0032(11) 0.0048(10) -0.0034(10)
C35 0.0260(12) 0.0183(13) 0.0288(13) -0.0012(11) 0.0056(10) 0.0031(9)
C36 0.0240(12) 0.0252(13) 0.0284(13) -0.0030(11) 0.0009(9) 0.0021(10)
C37 0.0202(12) 0.0198(13) 0.0323(13) -0.0026(11) 0.0037(10) -0.0009(9)
C38 0.0377(15) 0.0195(14) 0.0354(15) -0.0037(12) 0.0040(11) 0.0003(11)
F1 0.0434(8) 0.0389(9) 0.0313(8) -0.0056(7) -0.0130(6) 0.0103(6)
F2 0.0373(8) 0.0356(8) 0.0309(7) -0.0028(7) 0.0029(6) 0.0107(6)
F3 0.0604(9) 0.0242(8) 0.0503(9) -0.0101(7) 0.0124(7) -0.0100(7)
F4 0.0661(10) 0.0351(9) 0.0477(9) 0.0054(7) 0.0299(8) 0.0081(7)
F5 0.0464(9) 0.0411(9) 0.0404(8) 0.0106(7) 0.0017(7) 0.0103(7)
F6 0.0697(11) 0.0306(9) 0.0573(10) 0.0106(8) -0.0081(8) -0.0229(8)

loop_
_atom_type_symbol
_atom_type_description
_atom_type_scat_dispersion_real
_atom_type_scat_dispersion_imag
_atom_type_scat_source
C C 0.0181 0.0091 'International Tables Vol C Tables 4.2.6.8 and 6.1.1.4'
H H 0.0000 0.0000 'International Tables Vol C Tables 4.2.6.8 and 6.1.1.4'
F F 0.0727 0.0534 'International Tables Vol C Tables 4.2.6.8 and 6.1.1.4'

loop_
_geom_angle_atom_site_label_1
_geom_angle_atom_site_label_2
_geom_angle_atom_site_label_3
_geom_angle
F3 C1 F2 106.17(18)
F3 C1 F1 105.90(19)
F2 C1 F1 105.36(17)
F3 C1 C2 112.75(18)
F2 C1 C2 113.10(18)
F1 C1 C2 112.92(18)
C7 C2 C3 119.2(2)
C7 C2 C1 120.75(19)
C3 C2 C1 119.97(19)
C4 C3 C2 120.20(19)
C4 C3 H3 119.9
C2 C3 H3 119.9
C3 C4 C5 121.1(2)
C3 C4 H4 119.5
C5 C4 H4 119.5
C4 C5 C6 117.97(19)
C4 C5 C8 120.77(19)
C6 C5 C8 121.09(18)
C7 C6 C5 121.07(19)
C7 C6 H6 119.5
C5 C6 H6 119.5
C6 C7 C2 120.5(2)
C6 C7 H7 119.8
C2 C7 H7 119.8
C9 C8 C13 118.24(19)
C9 C8 C5 118.55(19)
C13 C8 C5 122.97(18)
C10 C9 C8 122.0(2)
C10 C9 H9 119.0
C8 C9 H9 119.0
C9 C10 C11 119.5(2)
C9 C10 H10 120.3
C11 C10 H10 120.3
C12 C11 C10 119.3(2)
C12 C11 H11 120.4
C10 C11 H11 120.4
C11 C12 C13 122.5(2)
C11 C12 H12 118.7
C13 C12 H12 118.7
C12 C13 C8 118.36(19)
C12 C13 C14 118.24(19)
C8 C13 C14 123.36(18)
C15 C14 C19 118.47(19)
C15 C14 C13 117.03(19)
C19 C14 C13 124.49(18)
C16 C15 C14 121.8(2)
C16 C15 H15 119.1
C14 C15 H15 119.1
C15 C16 C17 119.8(2)
C15 C16 H16 120.1
C17 C16 H16 120.1
C18 C17 C16 119.2(2)
C18 C17 H17 120.4
C16 C17 H17 120.4
C17 C18 C19 122.4(2)
C17 C18 H18 118.8
C19 C18 H18 118.8
C18 C19 C14 118.31(19)
C18 C19 C20 116.64(19)
C14 C19 C20 125.03(18)
C21 C20 C25 118.42(18)
C21 C20 C19 117.10(17)
C25 C20 C19 124.39(19)
C22 C21 C20 122.40(19)
C22 C21 H21 118.8
C20 C21 H21 118.8
C21 C22 C23 119.2(2)
C21 C22 H22 120.4
C23 C22 H22 120.4
C24 C23 C22 119.5(2)
C24 C23 H23 120.2
C22 C23 H23 120.2
C23 C24 C25 122.14(19)
C23 C24 H24 118.9
C25 C24 H24 118.9
C24 C25 C20 118.27(19)
C24 C25 C26 117.00(18)
C20 C25 C26 124.72(18)
C27 C26 C31 118.39(19)
C27 C26 C25 117.80(19)
C31 C26 C25 123.80(18)
C28 C27 C26 122.2(2)
C28 C27 H27 118.9
C26 C27 H27 118.9
C27 C28 C29 119.5(2)
C27 C28 H28 120.2
C29 C28 H28 120.2
C30 C29 C28 119.4(2)
C30 C29 H29 120.3
C28 C29 H29 120.3
C29 C30 C31 122.2(2)
C29 C30 H30 118.9
C31 C30 H30 118.9
C30 C31 C26 118.21(19)
C30 C31 C32 118.45(19)
C26 C31 C32 123.23(19)
C37 C32 C33 117.6(2)
C37 C32 C31 121.94(19)
C33 C32 C31 120.30(19)
C34 C33 C32 121.5(2)
C34 C33 H33 119.2
C32 C33 H33 119.2
C33 C34 C35 119.9(2)
C33 C34 H34 120.0
C35 C34 H34 120.0
C36 C35 C34 119.4(2)
C36 C35 C38 120.0(2)
C34 C35 C38 120.5(2)
C37 C36 C35 120.3(2)
C37 C36 H36 119.9
C35 C36 H36 119.9
C36 C37 C32 121.2(2)
C36 C37 H37 119.4
C32 C37 H37 119.4
F6 C38 F5 106.58(18)
F6 C38 F4 106.21(19)
F5 C38 F4 104.49(18)
F6 C38 C35 113.53(19)
F5 C38 C35 112.78(18)
F4 C38 C35 112.57(18)

loop_
_geom_bond_atom_site_label_1
_geom_bond_atom_site_label_2
_geom_bond_distance
C1 F3 1.341(2)
C1 F2 1.346(2)
C1 F1 1.348(2)
C1 C2 1.481(3)
C2 C7 1.388(3)
C2 C3 1.390(3)
C3 C4 1.378(3)
C3 H3 0.9500
C4 C5 1.394(3)
C4 H4 0.9500
C5 C6 1.399(3)
C5 C8 1.490(3)
C6 C7 1.372(3)
C6 H6 0.9500
C7 H7 0.9500
C8 C9 1.399(3)
C8 C13 1.413(3)
C9 C10 1.376(3)
C9 H9 0.9500
C10 C11 1.388(3)
C10 H10 0.9500
C11 C12 1.372(3)
C11 H11 0.9500
C12 C13 1.390(3)
C12 H12 0.9500
C13 C14 1.492(3)
C14 C15 1.402(3)
C14 C19 1.407(3)
C15 C16 1.380(3)
C15 H15 0.9500
C16 C17 1.381(3)
C16 H16 0.9500
C17 C18 1.378(3)
C17 H17 0.9500
C18 C19 1.398(3)
C18 H18 0.9500
C19 C20 1.502(3)
C20 C21 1.394(3)
C20 C25 1.405(3)
C21 C22 1.379(3)
C21 H21 0.9500
C22 C23 1.382(3)
C22 H22 0.9500
C23 C24 1.375(3)
C23 H23 0.9500
C24 C25 1.403(3)
C24 H24 0.9500
C25 C26 1.493(3)
C26 C27 1.394(3)
C26 C31 1.415(3)
C27 C28 1.378(3)
C27 H27 0.9500
C28 C29 1.381(3)
C28 H28 0.9500
C29 C30 1.383(3)
C29 H29 0.9500
C30 C31 1.394(3)
C30 H30 0.9500
C31 C32 1.486(3)
C32 C37 1.396(3)
C32 C33 1.395(3)
C33 C34 1.376(3)
C33 H33 0.9500
C34 C35 1.391(3)
C34 H34 0.9500
C35 C36 1.383(3)
C35 C38 1.484(3)
C36 C37 1.379(3)
C36 H36 0.9500
C37 H37 0.9500
C38 F6 1.329(2)
C38 F5 1.342(3)
C38 F4 1.352(2)
